data_2238611
loop_
_publ_author_name
'Ronga, Luisa'
'Pinaud, Noel'
'Rimbault, Charlotte'
'Marchivie, Mathieu'
'Guillon, Jean'

_publ_section_title
;
 <i>tert</i>-Butyl
 <i>N</i>-{[5-(5-oxohexanamido)pyridin-2-yl]amino}carbamate
;
_journal_coeditor_code FF2115
_journal_issue 10
_journal_name_full 'Acta Crystallographica Section E'
_journal_page_first o1531
_journal_page_last o1532
_journal_paper_doi 10.1107/S1600536813024598
_journal_volume 69
_journal_year 2013
_chemical_formula_iupac 'C16 H24 N4 O4'
_chemical_formula_moiety 'C16 H24 N4 O4'
_chemical_formula_sum 'C16 H24 N4 O4'
_chemical_formula_weight 336.39
_chemical_name_systematic
;
<i>tert</i>-Butyl <i>N</i>-{[5-(5-oxohexanamido)pyridin-2-yl]amino}carbamate
;
_space_group_crystal_system triclinic
_space_group_IT_number 2
_space_group_name_Hall '-P 1'
_space_group_name_H-M_alt 'P -1'
_symmetry_space_group_name_Hall '-P 1'
_symmetry_space_group_name_H-M 'P -1'
_atom_sites_solution_hydrogens geom
_atom_sites_solution_primary direct
_audit_creation_method
;
  Olex2 1.2-beta
  (compiled Apr 23 2013 17:59:47, GUI svn.r4466)
;
_cell_angle_alpha 84.387(6)
_cell_angle_beta 88.957(6)
_cell_angle_gamma 79.358(6)
_cell_formula_units_Z 2
_cell_length_a 6.2598(4)
_cell_length_b 9.2822(6)
_cell_length_c 16.0437(12)
_cell_measurement_reflns_used 8003
_cell_measurement_temperature 293(2)
_cell_measurement_theta_max 25.251
_cell_measurement_theta_min 3.232
_cell_volume 911.79(11)
_computing_cell_refinement 'DIRAX/LSQ (Duisenberg, 1992)'
_computing_data_collection 'COLLECT (Nonius, 1998)'
_computing_data_reduction 'EvalCCD (Duisenberg <i>et al.</i>, 2003)'
_computing_molecular_graphics 'OLEX2 (Dolomanov <i>et al.</i>, 2009)'
_computing_publication_material 'publCIF (Westrip, 2010)'
_computing_structure_refinement 'SHELXL97 (Sheldrick, 2008)'
_computing_structure_solution 'SHELXS97 (Sheldrick, 2008)'
_diffrn_ambient_temperature 293(2)
_diffrn_measured_fraction_theta_full 0.997
_diffrn_measured_fraction_theta_max 0.998
_diffrn_measurement_device_type 'Bruker--Nonius KappaCCD'
_diffrn_measurement_method 'intensities from \f scan and \w scan'
_diffrn_radiation_type MoK\a
_diffrn_radiation_wavelength 0.71073
_diffrn_reflns_av_R_equivalents 0.0379
_diffrn_reflns_limit_h_max 7
_diffrn_reflns_limit_h_min -7
_diffrn_reflns_limit_k_max 11
_diffrn_reflns_limit_k_min -11
_diffrn_reflns_limit_l_max 19
_diffrn_reflns_limit_l_min -19
_diffrn_reflns_number 20299
_diffrn_reflns_theta_full 25.242
_diffrn_reflns_theta_max 25.251
_diffrn_reflns_theta_min 3.232
_exptl_absorpt_coefficient_mu 0.089
_exptl_absorpt_correction_T_max 0.994
_exptl_absorpt_correction_T_min 0.928
_exptl_absorpt_correction_type multi-scan
_exptl_absorpt_process_details '(SADABS; Sheldrick, 1996)'
_exptl_crystal_colour colourless
_exptl_crystal_density_diffrn 1.225
_exptl_crystal_description plate
_exptl_crystal_F_000 360
_exptl_crystal_size_max 0.844
_exptl_crystal_size_mid 0.167
_exptl_crystal_size_min 0.064
_refine_diff_density_max 0.292
_refine_diff_density_min -0.249
_refine_ls_extinction_method none
_refine_ls_goodness_of_fit_ref 1.040
_refine_ls_hydrogen_treatment constr
_refine_ls_matrix_type full
_refine_ls_number_parameters 221
_refine_ls_number_reflns 3295
_refine_ls_number_restraints 0
_refine_ls_restrained_S_all 1.040
_refine_ls_R_factor_all 0.0915
_refine_ls_R_factor_gt 0.0525
_refine_ls_shift/su_max 0.001
_refine_ls_shift/su_mean 0.000
_refine_ls_structure_factor_coef Fsqd
_refine_ls_weighting_details 'w=1/[\s^2^(Fo^2^)+(0.0610P)^2^+0.4578P] where P=(Fo^2^+2Fc^2^)/3'
_refine_ls_weighting_scheme calc
_refine_ls_wR_factor_gt 0.1255
_refine_ls_wR_factor_ref 0.1473
_reflns_number_gt 2187
_reflns_number_total 3295
_reflns_threshold_expression I>2\s(I)
_cod_data_source_file ff2115.cif
_cod_data_source_block I
_cod_database_code 2238611
_shelx_space_group_comment
;
The symmetry employed for this shelxl refinement is uniquely defined
by the following loop, which should always be used as a source of
symmetry information in preference to the above space-group names.
They are only intended as comments.
;
_shelx_estimated_absorpt_t_min 0.928
_shelx_estimated_absorpt_t_max 0.994
_shelxl_version_number 2.013

loop_
_space_group_symop_operation_xyz
'x, y, z'
'-x, -y, -z'

loop_
_atom_site_type_symbol
_atom_site_label
_atom_site_fract_x
_atom_site_fract_y
_atom_site_fract_z
_atom_site_U_iso_or_equiv
_atom_site_adp_type
_atom_site_calc_flag
_atom_site_occupancy
N N2 0.2722(3) 0.91380(18) 0.96382(11) 0.0383(4) Uani d 1
N N1 0.8167(3) 0.79747(19) 0.88090(12) 0.0420(5) Uani d 1
H H1 0.8436 0.8828 0.8633 0.050 Uiso calc 1
C C8 0.6222(4) 0.6875(2) 0.99807(14) 0.0452(6) Uani d 1
H H8 0.7405 0.6120 1.0105 0.054 Uiso calc 1
N N3 0.0661(3) 0.8185(2) 1.06579(12) 0.0480(5) Uani d 1
H H3 -0.0492 0.8704 1.0424 0.058 Uiso calc 1
O O4 0.0851(3) 0.71283(17) 1.28015(10) 0.0579(5) Uani d 1
C C10 0.2624(3) 0.8083(2) 1.02536(13) 0.0376(5) Uani d 1
C C11 0.4549(3) 0.9045(2) 0.91869(13) 0.0388(5) Uani d 1
H H11 0.4618 0.9774 0.8752 0.047 Uiso calc 1
O O2 0.9342(3) 0.55429(18) 0.87934(12) 0.0663(5) Uani d 1
N N4 0.0544(3) 0.7449(2) 1.14426(12) 0.0476(5) Uani d 1
H H4 0.0149 0.6605 1.1495 0.057 Uiso calc 1
C C7 0.6329(3) 0.7943(2) 0.93254(13) 0.0369(5) Uani d 1
O O3 0.1590(3) 0.92288(18) 1.21135(11) 0.0640(5) Uani d 1
C C6 0.9535(4) 0.6804(2) 0.85656(14) 0.0439(6) Uani d 1
C C9 0.4362(4) 0.6941(2) 1.04441(14) 0.0462(6) Uani d 1
H H9 0.4260 0.6226 1.0884 0.055 Uiso calc 1
C C12 0.1045(4) 0.8044(2) 1.21198(15) 0.0461(6) Uani d 1
C C5 1.1308(4) 0.7170(3) 0.79916(18) 0.0620(7) Uani d 1
H H5A 1.0644 0.7759 0.7499 0.074 Uiso calc 1
H H5B 1.2121 0.7776 0.8272 0.074 Uiso calc 1
C C2 1.4473(6) 0.7179(4) 0.6461(2) 0.0740(8) Uani d 1
C C13 0.1179(5) 0.7546(3) 1.36427(16) 0.0663(8) Uani d 1
C C4 1.2840(5) 0.5918(4) 0.7717(2) 0.0931(12) Uani d 1
H H4A 1.2109 0.5423 0.7334 0.112 Uiso calc 1
H H4B 1.3307 0.5222 0.8199 0.112 Uiso calc 1
O O1 1.2875(5) 0.7200(4) 0.60720(16) 0.1353(12) Uani d 1
C C15 -0.0383(7) 0.8914(4) 1.3805(2) 0.1030(13) Uani d 1
H H15A 0.0014 0.9742 1.3473 0.154 Uiso calc 1
H H15B -0.0341 0.9063 1.4388 0.154 Uiso calc 1
H H15C -0.1825 0.8815 1.3658 0.154 Uiso calc 1
C C3 1.4820(5) 0.6376(5) 0.7287(2) 0.1002(13) Uani d 1
H H3A 1.5420 0.6983 0.7646 0.120 Uiso calc 1
H H3B 1.5906 0.5497 0.7237 0.120 Uiso calc 1
C C1 1.6198(8) 0.7953(5) 0.6113(3) 0.1350(18) Uani d 1
H H1A 1.6100 0.8071 0.5513 0.203 Uiso calc 1
H H1B 1.7593 0.7387 0.6279 0.203 Uiso calc 1
H H1C 1.6022 0.8903 0.6321 0.203 Uiso calc 1
C C16 0.0675(7) 0.6234(4) 1.41952(19) 0.0943(11) Uani d 1
H H16A -0.0786 0.6116 1.4092 0.142 Uiso calc 1
H H16B 0.0821 0.6391 1.4772 0.142 Uiso calc 1
H H16C 0.1669 0.5363 1.4072 0.142 Uiso calc 1
C C14 0.3522(7) 0.7691(5) 1.3740(2) 0.1111(13) Uani d 1
H H14A 0.4454 0.6793 1.3617 0.167 Uiso calc 1
H H14B 0.3770 0.7881 1.4304 0.167 Uiso calc 1
H H14C 0.3832 0.8491 1.3359 0.167 Uiso calc 1

loop_
_atom_site_aniso_label
_atom_site_aniso_U_11
_atom_site_aniso_U_22
_atom_site_aniso_U_33
_atom_site_aniso_U_12
_atom_site_aniso_U_13
_atom_site_aniso_U_23
N2 0.0429(11) 0.0323(10) 0.0384(10) -0.0052(8) 0.0023(8) -0.0001(8)
N1 0.0428(11) 0.0303(10) 0.0531(12) -0.0092(8) 0.0086(9) -0.0018(8)
C8 0.0449(14) 0.0346(12) 0.0516(14) 0.0005(10) 0.0001(11) 0.0037(10)
N3 0.0438(12) 0.0504(12) 0.0432(11) -0.0003(9) 0.0058(9) 0.0115(9)
O4 0.0911(13) 0.0425(10) 0.0428(10) -0.0241(9) 0.0090(8) 0.0042(7)
C10 0.0424(13) 0.0334(12) 0.0373(12) -0.0090(9) 0.0000(9) -0.0020(9)
C11 0.0465(14) 0.0312(12) 0.0383(12) -0.0090(10) 0.0011(10) 0.0016(9)
O2 0.0826(13) 0.0343(10) 0.0792(13) -0.0052(9) 0.0231(10) -0.0060(9)
N4 0.0630(13) 0.0354(10) 0.0437(11) -0.0130(9) 0.0095(9) 0.0049(9)
C7 0.0384(12) 0.0313(11) 0.0424(12) -0.0096(9) 0.0017(9) -0.0046(9)
O3 0.0948(14) 0.0404(10) 0.0608(11) -0.0279(9) 0.0081(10) 0.0031(8)
C6 0.0468(14) 0.0367(13) 0.0488(14) -0.0076(10) 0.0007(10) -0.0077(10)
C9 0.0507(14) 0.0358(13) 0.0471(13) -0.0022(10) 0.0045(11) 0.0100(10)
C12 0.0535(15) 0.0349(13) 0.0479(14) -0.0088(11) 0.0110(11) 0.0050(11)
C5 0.0559(16) 0.0620(17) 0.0733(18) -0.0168(13) 0.0195(13) -0.0244(14)
C2 0.073(2) 0.089(2) 0.0620(19) -0.0139(17) 0.0123(17) -0.0204(17)
C13 0.096(2) 0.0598(18) 0.0455(15) -0.0248(15) 0.0073(14) 0.0013(13)
C4 0.089(2) 0.079(2) 0.087(2) 0.0318(18) 0.0401(19) 0.0168(18)
O1 0.112(2) 0.239(4) 0.0606(16) -0.050(2) -0.0055(15) -0.0106(19)
C15 0.154(4) 0.075(2) 0.080(2) -0.018(2) 0.038(2) -0.0189(18)
C3 0.063(2) 0.147(3) 0.071(2) 0.027(2) 0.0151(16) 0.000(2)
C1 0.126(4) 0.117(4) 0.169(5) -0.046(3) 0.046(3) -0.009(3)
C16 0.156(3) 0.077(2) 0.0518(18) -0.037(2) 0.0132(19) 0.0112(16)
C14 0.122(3) 0.133(4) 0.086(3) -0.050(3) -0.025(2) 0.011(2)

loop_
_atom_type_symbol
_atom_type_description
_atom_type_scat_dispersion_real
_atom_type_scat_dispersion_imag
_atom_type_scat_source
C C 0.0033 0.0016 'International Tables Vol C Tables 4.2.6.8 and 6.1.1.4'
H H 0.0000 0.0000 'International Tables Vol C Tables 4.2.6.8 and 6.1.1.4'
N N 0.0061 0.0033 'International Tables Vol C Tables 4.2.6.8 and 6.1.1.4'
O O 0.0106 0.0060 'International Tables Vol C Tables 4.2.6.8 and 6.1.1.4'

loop_
_geom_angle_atom_site_label_1
_geom_angle_atom_site_label_2
_geom_angle_atom_site_label_3
_geom_angle
C10 N2 C11 117.63(18)
C7 N1 H1 116.9
C6 N1 H1 116.9
C6 N1 C7 126.27(18)
C7 C8 H8 120.4
C9 C8 H8 120.4
C9 C8 C7 119.3(2)
C10 N3 H3 120.2
C10 N3 N4 119.59(18)
N4 N3 H3 120.2
C12 O4 C13 121.02(19)
N2 C10 N3 114.92(18)
N2 C10 C9 122.0(2)
N3 C10 C9 123.07(19)
N2 C11 H11 117.9
N2 C11 C7 124.12(19)
C7 C11 H11 117.9
N3 N4 H4 120.0
C12 N4 N3 120.07(19)
C12 N4 H4 120.0
C8 C7 N1 123.77(19)
C11 C7 N1 118.68(19)
C11 C7 C8 117.5(2)
N1 C6 C5 114.7(2)
O2 C6 N1 122.5(2)
O2 C6 C5 122.8(2)
C8 C9 C10 119.5(2)
C8 C9 H9 120.3
C10 C9 H9 120.3
N4 C12 O4 109.39(19)
O3 C12 O4 125.6(2)
O3 C12 N4 125.0(2)
C6 C5 H5A 108.3
C6 C5 H5B 108.3
H5A C5 H5B 107.4
C4 C5 C6 116.1(2)
C4 C5 H5A 108.3
C4 C5 H5B 108.3
O1 C2 C3 121.4(3)
O1 C2 C1 120.7(4)
C3 C2 C1 117.8(4)
O4 C13 C15 110.7(3)
O4 C13 C16 101.9(2)
O4 C13 C14 109.3(3)
C15 C13 C16 110.7(3)
C15 C13 C14 112.9(3)
C14 C13 C16 110.8(3)
C5 C4 H4A 109.1
C5 C4 H4B 109.1
C5 C4 C3 112.4(3)
H4A C4 H4B 107.8
C3 C4 H4A 109.1
C3 C4 H4B 109.1
C13 C15 H15A 109.5
C13 C15 H15B 109.5
C13 C15 H15C 109.5
H15A C15 H15B 109.5
H15A C15 H15C 109.5
H15B C15 H15C 109.5
C2 C3 C4 116.5(3)
C2 C3 H3A 108.2
C2 C3 H3B 108.2
C4 C3 H3A 108.2
C4 C3 H3B 108.2
H3A C3 H3B 107.3
C2 C1 H1A 109.5
C2 C1 H1B 109.5
C2 C1 H1C 109.5
H1A C1 H1B 109.5
H1A C1 H1C 109.5
H1B C1 H1C 109.5
C13 C16 H16A 109.5
C13 C16 H16B 109.5
C13 C16 H16C 109.5
H16A C16 H16B 109.5
H16A C16 H16C 109.5
H16B C16 H16C 109.5
C13 C14 H14A 109.5
C13 C14 H14B 109.5
C13 C14 H14C 109.5
H14A C14 H14B 109.5
H14A C14 H14C 109.5
H14B C14 H14C 109.5

loop_
_geom_bond_atom_site_label_1
_geom_bond_atom_site_label_2
_geom_bond_distance
N2 C10 1.330(3)
N2 C11 1.336(3)
N1 H1 0.8600
N1 C7 1.409(3)
N1 C6 1.339(3)
C8 H8 0.9300
C8 C7 1.382(3)
C8 C9 1.365(3)
N3 H3 0.8600
N3 C10 1.372(3)
N3 N4 1.380(2)
O4 C12 1.336(3)
O4 C13 1.468(3)
C10 C9 1.386(3)
C11 H11 0.9300
C11 C7 1.372(3)
O2 C6 1.219(3)
N4 H4 0.8600
N4 C12 1.333(3)
O3 C12 1.209(3)
C6 C5 1.495(3)
C9 H9 0.9300
C5 H5A 0.9700
C5 H5B 0.9700
C5 C4 1.462(4)
C2 O1 1.185(4)
C2 C3 1.454(4)
C2 C1 1.476(5)
C13 C15 1.494(4)
C13 C16 1.513(4)
C13 C14 1.510(5)
C4 H4A 0.9700
C4 H4B 0.9700
C4 C3 1.517(4)
C15 H15A 0.9600
C15 H15B 0.9600
C15 H15C 0.9600
C3 H3A 0.9700
C3 H3B 0.9700
C1 H1A 0.9600
C1 H1B 0.9600
C1 H1C 0.9600
C16 H16A 0.9600
C16 H16B 0.9600
C16 H16C 0.9600
C14 H14A 0.9600
C14 H14B 0.9600
C14 H14C 0.9600

loop_
_geom_hbond_atom_site_label_D
_geom_hbond_atom_site_label_H
_geom_hbond_atom_site_label_A
_geom_hbond_site_symmetry_A
_geom_hbond_distance_DH
_geom_hbond_distance_HA
_geom_hbond_distance_DA
_geom_hbond_angle_DHA
N1 H1 O3 2_677 0.86 2.06 2.888(2) 160.5
N3 H3 N2 2_577 0.86 2.21 2.957(3) 144.5
N4 H4 O2 2_667 0.86 2.06 2.827(3) 148.6

loop_
_geom_torsion_atom_site_label_1
_geom_torsion_atom_site_label_2
_geom_torsion_atom_site_label_3
_geom_torsion_atom_site_label_4
_geom_torsion
N2 C10 C9 C8 -1.1(3)
N2 C11 C7 N1 -179.53(19)
N2 C11 C7 C8 -0.9(3)
N1 C6 C5 C4 179.6(3)
N3 C10 C9 C8 176.3(2)
N3 N4 C12 O4 -178.94(18)
N3 N4 C12 O3 1.0(4)
C10 N2 C11 C7 -0.7(3)
C10 N3 N4 C12 82.6(3)
C11 N2 C10 N3 -175.89(18)
C11 N2 C10 C9 1.7(3)
O2 C6 C5 C4 -0.5(4)
N4 N3 C10 N2 -160.78(19)
N4 N3 C10 C9 21.6(3)
C7 N1 C6 O2 -1.8(4)
C7 N1 C6 C5 178.0(2)
C7 C8 C9 C10 -0.6(4)
C6 N1 C7 C8 34.9(3)
C6 N1 C7 C11 -146.5(2)
C6 C5 C4 C3 -168.4(3)
C9 C8 C7 N1 -179.9(2)
C9 C8 C7 C11 1.5(3)
C12 O4 C13 C15 59.1(3)
C12 O4 C13 C16 176.9(2)
C12 O4 C13 C14 -65.8(3)
C5 C4 C3 C2 -70.8(4)
C13 O4 C12 N4 -176.3(2)
C13 O4 C12 O3 3.8(4)
O1 C2 C3 C4 -15.7(5)
C1 C2 C3 C4 165.3(3)
